data_7022779
loop_
_publ_author_name
'Feng, Xun'
'Feng, Yu-Quan'
'Liu, Lang'
'Wang, Li-Ya'
'Song, Hong-Liang'
'Ng, Seik-Weng'

_publ_section_title
;
 A series of Zn-4f heterometallic coordination polymers and a zinc complex
 containing a flexible mixed donor dicarboxylate ligand.
;
_journal_issue 21
_journal_name_full 'Dalton transactions (Cambridge, England : 2003)'
_journal_page_first 7741
_journal_page_last 7754
_journal_paper_doi 10.1039/c3dt33002h
_journal_volume 42
_journal_year 2013
_chemical_formula_sum 'C26 H16 Cl Gd N2 O11 Zn'
_chemical_formula_weight 790.48
_chemical_name_systematic
;
?
;
_space_group_IT_number 2
_symmetry_cell_setting triclinic
_symmetry_space_group_name_Hall '-P 1'
_symmetry_space_group_name_H-M 'P -1'
_atom_sites_solution_hydrogens geom
_atom_sites_solution_primary direct
_atom_sites_solution_secondary difmap
_audit_creation_method SHELXL-97
_cell_angle_alpha 107.0080(10)
_cell_angle_beta 104.3200(10)
_cell_angle_gamma 92.9090(10)
_cell_formula_units_Z 2
_cell_length_a 8.3462(7)
_cell_length_b 12.9000(12)
_cell_length_c 13.4127(12)
_cell_measurement_reflns_used 7327
_cell_measurement_temperature 296(2)
_cell_measurement_theta_max 28.25
_cell_measurement_theta_min 2.62
_cell_volume 1326.2(2)
_computing_cell_refinement 'Bruker SMART'
_computing_data_collection 'Bruker SMART'
_computing_data_reduction 'Bruker SAINT'
_computing_molecular_graphics 'Bruker SHELXTL'
_computing_publication_material 'Bruker SHELXTL'
_computing_structure_refinement 'SHELXL-97 (Sheldrick, 1997)'
_computing_structure_solution 'SHELXS-97 (Sheldrick, 1990)'
_diffrn_ambient_temperature 296(2)
_diffrn_measured_fraction_theta_full 0.974
_diffrn_measured_fraction_theta_max 0.974
_diffrn_measurement_device_type 'CCD area detector'
_diffrn_measurement_method 'phi and omega scans'
_diffrn_radiation_monochromator graphite
_diffrn_radiation_source 'fine-focus sealed tube'
_diffrn_radiation_type MoK\a
_diffrn_radiation_wavelength 0.71073
_diffrn_reflns_av_R_equivalents 0.0158
_diffrn_reflns_av_sigmaI/netI 0.0234
_diffrn_reflns_limit_h_max 10
_diffrn_reflns_limit_h_min -10
_diffrn_reflns_limit_k_max 15
_diffrn_reflns_limit_k_min -15
_diffrn_reflns_limit_l_max 16
_diffrn_reflns_limit_l_min -16
_diffrn_reflns_number 9631
_diffrn_reflns_theta_full 25.50
_diffrn_reflns_theta_max 25.50
_diffrn_reflns_theta_min 2.54
_diffrn_standards_decay_% 0
_diffrn_standards_interval_count 0
_diffrn_standards_interval_time 0
_diffrn_standards_number 0
_exptl_absorpt_coefficient_mu 3.551
_exptl_absorpt_correction_T_max 0.6180
_exptl_absorpt_correction_T_min 0.4706
_exptl_absorpt_correction_type multi-scan
_exptl_absorpt_process_details sadabs
_exptl_crystal_colour colourless
_exptl_crystal_density_diffrn 1.980
_exptl_crystal_density_method 'not measured'
_exptl_crystal_description block
_exptl_crystal_F_000 770
_exptl_crystal_size_max 0.25
_exptl_crystal_size_mid 0.17
_exptl_crystal_size_min 0.15
_refine_diff_density_max 0.467
_refine_diff_density_min -0.514
_refine_diff_density_rms 0.069
_refine_ls_extinction_method none
_refine_ls_goodness_of_fit_ref 1.001
_refine_ls_hydrogen_treatment constr
_refine_ls_matrix_type full
_refine_ls_number_parameters 379
_refine_ls_number_reflns 4797
_refine_ls_number_restraints 0
_refine_ls_restrained_S_all 1.001
_refine_ls_R_factor_all 0.0198
_refine_ls_R_factor_gt 0.0179
_refine_ls_shift/su_max 0.003
_refine_ls_shift/su_mean 0.000
_refine_ls_structure_factor_coef Fsqd
_refine_ls_weighting_details 'calc w=1/[\s^2^(Fo^2^)+(0.0233P)^2^+0.8281P] where P=(Fo^2^+2Fc^2^)/3'
_refine_ls_weighting_scheme calc
_refine_ls_wR_factor_gt 0.0434
_refine_ls_wR_factor_ref 0.0447
_reflns_number_gt 4538
_reflns_number_total 4797
_reflns_threshold_expression >2sigma(I)
_cod_data_source_file c3dt33002h.txt
_cod_data_source_block Gd
_cod_depositor_comments
;
The following automatic conversions were performed:

'_symmetry_cell_setting' value 'Triclinic' changed to 'triclinic'
according to /home/saulius/struct/CIF-dictionaries/cif_core.dic
dictionary named 'cif_core.dic' version 2.4.2 from 2011-04-26.

Automatic conversion script
Id: cif_fix_values 1891 2012-01-12 08:04:46Z andrius 
;
_cod_original_sg_symbol_H-M P-1
_cod_database_code 7022779

loop_
_symmetry_equiv_pos_as_xyz
'x, y, z'
'-x, -y, -z'

loop_
_atom_site_label
_atom_site_type_symbol
_atom_site_fract_x
_atom_site_fract_y
_atom_site_fract_z
_atom_site_U_iso_or_equiv
_atom_site_adp_type
_atom_site_occupancy
_atom_site_symmetry_multiplicity
_atom_site_calc_flag
_atom_site_refinement_flags
Gd1 Gd 0.752844(13) 0.511702(9) 0.509075(9) 0.01629(5) Uani 1 1 d .
Zn1 Zn 0.67433(4) 0.77796(2) 0.33649(2) 0.02474(8) Uani 1 1 d .
Cl1 Cl 0.76994(9) 0.86942(6) 0.24177(6) 0.03737(17) Uani 1 1 d .
O1 O 0.2268(2) 0.38186(15) 0.29828(14) 0.0262(4) Uani 1 1 d .
O2 O 0.4673(2) 0.48299(14) 0.39304(13) 0.0212(4) Uani 1 1 d .
O3 O 0.7793(2) 0.54236(14) 0.34456(13) 0.0224(4) Uani 1 1 d .
O4 O 0.5968(2) 0.62298(14) 0.24955(15) 0.0293(4) Uani 1 1 d .
O5 O 0.7396(3) 0.45368(17) 0.08217(16) 0.0365(5) Uani 1 1 d .
O6 O 1.2872(2) 0.67932(14) 0.61270(15) 0.0262(4) Uani 1 1 d .
O7 O 1.0243(2) 0.60619(13) 0.55387(13) 0.0201(4) Uani 1 1 d .
O8 O 0.6977(2) 0.69543(14) 0.52254(14) 0.0250(4) Uani 1 1 d .
O9 O 0.8445(2) 0.81414(15) 0.47745(15) 0.0293(4) Uani 1 1 d .
O10 O 0.7311(2) 0.93338(16) 0.70480(18) 0.0355(5) Uani 1 1 d .
O11 O 0.8731(2) 0.41260(16) 0.63021(15) 0.0296(4) Uani 1 1 d .
H1W H 0.9796 0.4173 0.6408 0.044 Uiso 1 1 d R
H2W H 0.8640 0.4206 0.6956 0.044 Uiso 1 1 d R
N1 N 0.8568(3) 0.3972(2) -0.16977(19) 0.0370(6) Uani 1 1 d .
N2 N 0.5301(3) 1.15114(19) 0.6333(2) 0.0304(5) Uani 1 1 d .
C1 C 0.4399(3) 0.3701(2) 0.20820(19) 0.0203(5) Uani 1 1 d .
C2 C 0.5672(3) 0.4303(2) 0.19056(19) 0.0194(5) Uani 1 1 d .
C3 C 0.6153(3) 0.3880(2) 0.0950(2) 0.0243(6) Uani 1 1 d .
C4 C 0.5380(4) 0.2889(2) 0.0195(2) 0.0324(6) Uani 1 1 d .
H4 H 0.5684 0.2627 -0.0446 0.039 Uiso 1 1 calc R
C5 C 0.4143(3) 0.2289(2) 0.0404(2) 0.0320(6) Uani 1 1 d .
H5 H 0.3652 0.1608 -0.0088 0.038 Uiso 1 1 calc R
C6 C 0.3638(3) 0.2688(2) 0.1327(2) 0.0274(6) Uani 1 1 d .
H6 H 0.2793 0.2286 0.1451 0.033 Uiso 1 1 calc R
C7 C 0.3737(3) 0.4127(2) 0.30438(19) 0.0196(5) Uani 1 1 d .
C8 C 0.6545(3) 0.5408(2) 0.26813(19) 0.0192(5) Uani 1 1 d .
C9 C 0.7856(3) 0.4369(2) -0.0898(2) 0.0325(6) Uani 1 1 d .
H9 H 0.7122 0.4879 -0.0966 0.039 Uiso 1 1 calc R
C10 C 0.8167(3) 0.4055(2) 0.0018(2) 0.0293(6) Uani 1 1 d .
C11 C 0.9263(4) 0.3314(3) 0.0156(3) 0.0422(8) Uani 1 1 d .
H11 H 0.9509 0.3109 0.0781 0.051 Uiso 1 1 calc R
C12 C 0.9983(4) 0.2889(3) -0.0676(3) 0.0460(8) Uani 1 1 d .
H12 H 1.0708 0.2370 -0.0631 0.055 Uiso 1 1 calc R
C13 C 0.9617(4) 0.3241(3) -0.1570(2) 0.0397(7) Uani 1 1 d .
H13 H 1.0127 0.2956 -0.2116 0.048 Uiso 1 1 calc R
C14 C 1.0902(3) 0.7820(2) 0.6887(2) 0.0215(5) Uani 1 1 d .
C15 C 0.9332(3) 0.8160(2) 0.6576(2) 0.0209(5) Uani 1 1 d .
C16 C 0.8901(3) 0.9019(2) 0.7321(2) 0.0265(6) Uani 1 1 d .
C17 C 0.9938(4) 0.9510(2) 0.8355(2) 0.0348(7) Uani 1 1 d .
H17 H 0.9604 1.0067 0.8849 0.042 Uiso 1 1 calc R
C18 C 1.1486(4) 0.9164(2) 0.8650(2) 0.0375(7) Uani 1 1 d .
H18 H 1.2193 0.9487 0.9345 0.045 Uiso 1 1 calc R
C19 C 1.1972(3) 0.8337(2) 0.7906(2) 0.0300(6) Uani 1 1 d .
H19 H 1.3026 0.8128 0.8093 0.036 Uiso 1 1 calc R
C20 C 1.1389(3) 0.6851(2) 0.61425(19) 0.0193(5) Uani 1 1 d .
C21 C 0.8159(3) 0.7696(2) 0.5443(2) 0.0215(5) Uani 1 1 d .
C22 C 0.5713(3) 1.0692(2) 0.6739(2) 0.0311(6) Uani 1 1 d .
H22 H 0.5036 1.0456 0.7107 0.037 Uiso 1 1 calc R
C23 C 0.7109(3) 1.0191(2) 0.6624(2) 0.0271(6) Uani 1 1 d .
C24 C 0.8141(3) 1.0540(2) 0.6088(2) 0.0322(6) Uani 1 1 d .
H24 H 0.9101 1.0226 0.6017 0.039 Uiso 1 1 calc R
C25 C 0.7695(4) 1.1371(3) 0.5665(3) 0.0396(7) Uani 1 1 d .
H25 H 0.8352 1.1619 0.5293 0.047 Uiso 1 1 calc R
C26 C 0.6274(4) 1.1833(2) 0.5793(3) 0.0370(7) Uani 1 1 d .
H26 H 0.5983 1.2386 0.5495 0.044 Uiso 1 1 calc R

loop_
_atom_site_aniso_label
_atom_site_aniso_U_11
_atom_site_aniso_U_22
_atom_site_aniso_U_33
_atom_site_aniso_U_23
_atom_site_aniso_U_13
_atom_site_aniso_U_12
Gd1 0.01289(7) 0.02109(7) 0.01740(7) 0.00778(5) 0.00617(5) 0.00421(4)
Zn1 0.02478(16) 0.02511(16) 0.02642(17) 0.01052(13) 0.00678(13) 0.00881(12)
Cl1 0.0392(4) 0.0459(4) 0.0377(4) 0.0222(3) 0.0178(3) 0.0108(3)
O1 0.0179(9) 0.0360(11) 0.0239(10) 0.0070(8) 0.0083(7) -0.0006(8)
O2 0.0175(9) 0.0290(9) 0.0170(9) 0.0059(7) 0.0060(7) 0.0040(7)
O3 0.0164(9) 0.0312(10) 0.0205(9) 0.0103(8) 0.0045(7) 0.0035(7)
O4 0.0325(11) 0.0239(10) 0.0289(10) 0.0093(8) 0.0018(8) 0.0076(8)
O5 0.0423(12) 0.0375(11) 0.0328(11) 0.0033(9) 0.0265(10) -0.0019(9)
O6 0.0160(9) 0.0267(10) 0.0338(10) 0.0072(8) 0.0057(8) 0.0037(7)
O7 0.0168(9) 0.0206(9) 0.0220(9) 0.0047(7) 0.0061(7) 0.0029(7)
O8 0.0189(9) 0.0254(10) 0.0308(10) 0.0095(8) 0.0054(8) 0.0054(7)
O9 0.0318(11) 0.0321(10) 0.0255(10) 0.0137(9) 0.0051(8) 0.0021(8)
O10 0.0322(11) 0.0300(11) 0.0577(14) 0.0227(10) 0.0229(10) 0.0172(9)
O11 0.0274(10) 0.0453(12) 0.0258(10) 0.0207(9) 0.0115(8) 0.0134(9)
N1 0.0394(14) 0.0537(16) 0.0260(13) 0.0161(12) 0.0170(11) 0.0156(12)
N2 0.0258(12) 0.0295(13) 0.0414(14) 0.0155(11) 0.0124(10) 0.0106(10)
C1 0.0166(12) 0.0269(13) 0.0186(12) 0.0085(11) 0.0051(10) 0.0054(10)
C2 0.0174(12) 0.0244(13) 0.0166(12) 0.0069(10) 0.0035(9) 0.0070(10)
C3 0.0238(14) 0.0302(14) 0.0224(13) 0.0095(11) 0.0108(11) 0.0054(11)
C4 0.0369(16) 0.0391(17) 0.0201(14) 0.0029(12) 0.0134(12) 0.0055(13)
C5 0.0326(16) 0.0307(15) 0.0249(14) -0.0002(12) 0.0055(12) -0.0002(12)
C6 0.0230(14) 0.0310(15) 0.0258(14) 0.0061(12) 0.0064(11) 0.0001(11)
C7 0.0197(13) 0.0215(13) 0.0191(12) 0.0083(10) 0.0051(10) 0.0046(10)
C8 0.0178(12) 0.0258(13) 0.0179(12) 0.0085(11) 0.0093(10) 0.0044(10)
C9 0.0265(14) 0.0453(18) 0.0321(15) 0.0164(14) 0.0126(12) 0.0148(13)
C10 0.0298(15) 0.0364(16) 0.0255(14) 0.0093(12) 0.0150(12) 0.0043(12)
C11 0.050(2) 0.054(2) 0.0356(17) 0.0258(16) 0.0169(15) 0.0190(16)
C12 0.048(2) 0.056(2) 0.047(2) 0.0254(17) 0.0190(16) 0.0300(17)
C13 0.0388(17) 0.055(2) 0.0323(16) 0.0121(15) 0.0220(14) 0.0179(15)
C14 0.0222(13) 0.0218(13) 0.0219(13) 0.0083(11) 0.0067(10) 0.0056(10)
C15 0.0228(13) 0.0192(13) 0.0230(13) 0.0086(11) 0.0078(10) 0.0048(10)
C16 0.0287(14) 0.0256(14) 0.0302(15) 0.0127(12) 0.0116(12) 0.0098(11)
C17 0.0498(19) 0.0255(15) 0.0297(15) 0.0042(12) 0.0165(14) 0.0102(13)
C18 0.0476(19) 0.0306(16) 0.0239(15) 0.0022(13) -0.0006(13) 0.0022(13)
C19 0.0281(15) 0.0288(15) 0.0287(15) 0.0085(12) 0.0002(12) 0.0054(11)
C20 0.0198(13) 0.0219(13) 0.0189(12) 0.0108(10) 0.0041(10) 0.0056(10)
C21 0.0195(13) 0.0232(13) 0.0235(13) 0.0079(11) 0.0069(10) 0.0111(10)
C22 0.0300(15) 0.0294(15) 0.0404(17) 0.0144(13) 0.0156(13) 0.0118(12)
C23 0.0274(14) 0.0209(13) 0.0313(15) 0.0068(11) 0.0064(11) 0.0065(11)
C24 0.0245(14) 0.0311(15) 0.0416(17) 0.0091(13) 0.0119(12) 0.0092(12)
C25 0.0299(16) 0.0429(18) 0.058(2) 0.0268(16) 0.0198(15) 0.0086(13)
C26 0.0310(16) 0.0364(17) 0.0526(19) 0.0246(15) 0.0137(14) 0.0097(13)

loop_
_atom_type_symbol
_atom_type_description
_atom_type_scat_dispersion_real
_atom_type_scat_dispersion_imag
_atom_type_scat_source
C C 0.0033 0.0016 'International Tables Vol C Tables 4.2.6.8 and 6.1.1.4'
H H 0.0000 0.0000 'International Tables Vol C Tables 4.2.6.8 and 6.1.1.4'
N N 0.0061 0.0033 'International Tables Vol C Tables 4.2.6.8 and 6.1.1.4'
O O 0.0106 0.0060 'International Tables Vol C Tables 4.2.6.8 and 6.1.1.4'
Gd Gd -0.1653 3.9035 'International Tables Vol C Tables 4.2.6.8 and 6.1.1.4'
Zn Zn 0.2839 1.4301 'International Tables Vol C Tables 4.2.6.8 and 6.1.1.4'
Cl Cl 0.1484 0.1585 'International Tables Vol C Tables 4.2.6.8 and 6.1.1.4'

loop_
_geom_angle_atom_site_label_1
_geom_angle_atom_site_label_2
_geom_angle_atom_site_label_3
_geom_angle
_geom_angle_site_symmetry_1
_geom_angle_site_symmetry_3
O7 Gd1 O8 77.84(6) . .
O7 Gd1 O3 74.57(6) . .
O8 Gd1 O3 73.26(6) . .
O7 Gd1 O11 86.36(6) . .
O8 Gd1 O11 137.47(6) . .
O3 Gd1 O11 139.58(6) . .
O7 Gd1 O2 145.20(6) . .
O8 Gd1 O2 77.77(6) . .
O3 Gd1 O2 74.87(5) . .
O11 Gd1 O2 128.16(6) . .
O7 Gd1 O6 114.78(6) . 2_766
O8 Gd1 O6 145.56(6) . 2_766
O3 Gd1 O6 79.44(6) . 2_766
O11 Gd1 O6 76.81(6) . 2_766
O2 Gd1 O6 75.11(6) . 2_766
O7 Gd1 O2 134.22(6) . 2_666
O8 Gd1 O2 82.49(6) . 2_666
O3 Gd1 O2 137.12(5) . 2_666
O11 Gd1 O2 80.95(6) . 2_666
O2 Gd1 O2 65.62(6) . 2_666
O6 Gd1 O2 104.78(6) 2_766 2_666
O7 Gd1 O1 82.18(6) . 2_666
O8 Gd1 O1 69.80(6) . 2_666
O3 Gd1 O1 139.61(6) . 2_666
O11 Gd1 O1 69.07(6) . 2_666
O2 Gd1 O1 111.78(5) . 2_666
O6 Gd1 O1 140.86(6) 2_766 2_666
O2 Gd1 O1 52.19(5) 2_666 2_666
O7 Gd1 O7 64.27(6) . 2_766
O8 Gd1 O7 134.48(6) . 2_766
O3 Gd1 O7 73.09(5) . 2_766
O11 Gd1 O7 66.52(6) . 2_766
O2 Gd1 O7 120.86(5) . 2_766
O6 Gd1 O7 51.10(5) 2_766 2_766
O2 Gd1 O7 142.36(5) 2_666 2_766
O1 Gd1 O7 124.88(5) 2_666 2_766
O7 Gd1 C7 107.55(6) . 2_666
O8 Gd1 C7 73.69(6) . 2_666
O3 Gd1 C7 145.53(6) . 2_666
O11 Gd1 C7 74.00(6) . 2_666
O2 Gd1 C7 88.84(6) . 2_666
O6 Gd1 C7 126.02(6) 2_766 2_666
O2 Gd1 C7 26.71(6) 2_666 2_666
O1 Gd1 C7 25.50(6) 2_666 2_666
O7 Gd1 C7 139.91(6) 2_766 2_666
O7 Gd1 C20 89.80(6) . 2_766
O8 Gd1 C20 146.59(6) . 2_766
O3 Gd1 C20 73.56(6) . 2_766
O11 Gd1 C20 71.03(6) . 2_766
O2 Gd1 C20 97.17(6) . 2_766
O6 Gd1 C20 25.11(6) 2_766 2_766
O2 Gd1 C20 125.93(6) 2_666 2_766
O1 Gd1 C20 139.68(6) 2_666 2_766
O7 Gd1 C20 26.05(6) 2_766 2_766
C7 Gd1 C20 139.65(7) 2_666 2_766
O9 Zn1 O4 119.48(7) . .
O9 Zn1 N2 106.69(9) . 2_676
O4 Zn1 N2 107.51(9) . 2_676
O9 Zn1 Cl1 106.28(6) . .
O4 Zn1 Cl1 111.22(6) . .
N2 Zn1 Cl1 104.62(7) 2_676 .
C7 O1 Gd1 94.47(14) . 2_666
C7 O2 Gd1 138.65(15) . .
C7 O2 Gd1 93.24(14) . 2_666
Gd1 O2 Gd1 114.38(6) . 2_666
C8 O3 Gd1 122.57(15) . .
C8 O4 Zn1 127.17(16) . .
C3 O5 C10 116.8(2) . .
C20 O6 Gd1 97.51(15) . 2_766
C20 O7 Gd1 151.09(15) . .
C20 O7 Gd1 90.63(13) . 2_766
Gd1 O7 Gd1 115.73(6) . 2_766
C21 O8 Gd1 120.01(15) . .
C21 O9 Zn1 116.99(17) . .
C23 O10 C16 119.2(2) . .
Gd1 O11 H1W 110.6 . .
Gd1 O11 H2W 127.9 . .
H1W O11 H2W 101.6 . .
C13 N1 C9 116.9(2) . .
C26 N2 C22 118.3(2) . .
C26 N2 Zn1 124.29(19) . 2_676
C22 N2 Zn1 117.35(19) . 2_676
C2 C1 C6 120.4(2) . .
C2 C1 C7 121.9(2) . .
C6 C1 C7 117.6(2) . .
C1 C2 C3 118.6(2) . .
C1 C2 C8 123.4(2) . .
C3 C2 C8 118.0(2) . .
O5 C3 C4 123.9(2) . .
O5 C3 C2 115.1(2) . .
C4 C3 C2 121.0(2) . .
C3 C4 C5 119.3(2) . .
C3 C4 H4 120.3 . .
C5 C4 H4 120.3 . .
C6 C5 C4 120.8(3) . .
C6 C5 H5 119.6 . .
C4 C5 H5 119.6 . .
C5 C6 C1 119.8(2) . .
C5 C6 H6 120.1 . .
C1 C6 H6 120.1 . .
O1 C7 O2 120.0(2) . .
O1 C7 C1 119.6(2) . .
O2 C7 C1 120.4(2) . .
O1 C7 Gd1 60.03(13) . 2_666
O2 C7 Gd1 60.05(12) . 2_666
C1 C7 Gd1 178.20(17) . 2_666
O4 C8 O3 125.7(2) . .
O4 C8 C2 116.5(2) . .
O3 C8 C2 117.8(2) . .
N1 C9 C10 122.7(3) . .
N1 C9 H9 118.7 . .
C10 C9 H9 118.7 . .
C9 C10 C11 120.5(3) . .
C9 C10 O5 118.5(3) . .
C11 C10 O5 121.0(3) . .
C12 C11 C10 117.0(3) . .
C12 C11 H11 121.5 . .
C10 C11 H11 121.5 . .
C11 C12 C13 119.4(3) . .
C11 C12 H12 120.3 . .
C13 C12 H12 120.3 . .
N1 C13 C12 123.5(3) . .
N1 C13 H13 118.2 . .
C12 C13 H13 118.2 . .
C19 C14 C15 120.3(2) . .
C19 C14 C20 119.3(2) . .
C15 C14 C20 120.3(2) . .
C16 C15 C14 118.0(2) . .
C16 C15 C21 118.8(2) . .
C14 C15 C21 123.1(2) . .
C17 C16 C15 121.9(2) . .
C17 C16 O10 119.0(2) . .
C15 C16 O10 118.9(2) . .
C16 C17 C18 119.3(3) . .
C16 C17 H17 120.3 . .
C18 C17 H17 120.3 . .
C19 C18 C17 119.7(3) . .
C19 C18 H18 120.1 . .
C17 C18 H18 120.1 . .
C14 C19 C18 120.5(3) . .
C14 C19 H19 119.7 . .
C18 C19 H19 119.7 . .
O6 C20 O7 120.5(2) . .
O6 C20 C14 121.4(2) . .
O7 C20 C14 118.1(2) . .
O6 C20 Gd1 57.38(13) . 2_766
O7 C20 Gd1 63.32(12) . 2_766
C14 C20 Gd1 173.47(16) . 2_766
O8 C21 O9 124.1(2) . .
O8 C21 C15 121.3(2) . .
O9 C21 C15 114.5(2) . .
N2 C22 C23 122.1(3) . .
N2 C22 H22 119.0 . .
C23 C22 H22 119.0 . .
C22 C23 O10 114.6(2) . .
C22 C23 C24 119.7(2) . .
O10 C23 C24 125.6(2) . .
C25 C24 C23 117.7(3) . .
C25 C24 H24 121.2 . .
C23 C24 H24 121.2 . .
C24 C25 C26 120.1(3) . .
C24 C25 H25 120.0 . .
C26 C25 H25 120.0 . .
N2 C26 C25 122.1(3) . .
N2 C26 H26 118.9 . .
C25 C26 H26 118.9 . .

loop_
_geom_bond_atom_site_label_1
_geom_bond_atom_site_label_2
_geom_bond_distance
_geom_bond_site_symmetry_2
Gd1 O7 2.3661(16) .
Gd1 O8 2.4006(17) .
Gd1 O3 2.4118(17) .
Gd1 O11 2.4125(17) .
Gd1 O2 2.4447(16) .
Gd1 O6 2.4786(18) 2_766
Gd1 O2 2.5016(16) 2_666
Gd1 O1 2.5049(18) 2_666
Gd1 O7 2.6071(16) 2_766
Gd1 C7 2.883(2) 2_666
Gd1 C20 2.918(2) 2_766
Zn1 O9 1.9742(18) .
Zn1 O4 1.9766(18) .
Zn1 N2 2.048(2) 2_676
Zn1 Cl1 2.2194(8) .
O1 C7 1.245(3) .
O1 Gd1 2.5049(17) 2_666
O2 C7 1.298(3) .
O2 Gd1 2.5016(16) 2_666
O3 C8 1.262(3) .
O4 C8 1.251(3) .
O5 C3 1.382(3) .
O5 C10 1.397(3) .
O6 C20 1.249(3) .
O6 Gd1 2.4786(18) 2_766
O7 C20 1.282(3) .
O7 Gd1 2.6071(16) 2_766
O8 C21 1.254(3) .
O9 C21 1.259(3) .
O10 C23 1.383(3) .
O10 C16 1.400(3) .
O11 H1W 0.8607 .
O11 H2W 0.8757 .
N1 C13 1.337(4) .
N1 C9 1.338(4) .
N2 C26 1.337(4) .
N2 C22 1.347(3) .
N2 Zn1 2.048(2) 2_676
C1 C2 1.391(3) .
C1 C6 1.400(4) .
C1 C7 1.497(3) .
C2 C3 1.404(3) .
C2 C8 1.516(3) .
C3 C4 1.382(4) .
C4 C5 1.391(4) .
C4 H4 0.9300 .
C5 C6 1.372(4) .
C5 H5 0.9300 .
C6 H6 0.9300 .
C7 Gd1 2.883(2) 2_666
C9 C10 1.374(4) .
C9 H9 0.9300 .
C10 C11 1.375(4) .
C11 C12 1.385(4) .
C11 H11 0.9300 .
C12 C13 1.374(4) .
C12 H12 0.9300 .
C13 H13 0.9300 .
C14 C19 1.383(4) .
C14 C15 1.406(3) .
C14 C20 1.500(3) .
C15 C16 1.387(4) .
C15 C21 1.516(3) .
C16 C17 1.382(4) .
C17 C18 1.390(4) .
C17 H17 0.9300 .
C18 C19 1.386(4) .
C18 H18 0.9300 .
C19 H19 0.9300 .
C20 Gd1 2.918(2) 2_766
C22 C23 1.380(4) .
C22 H22 0.9300 .
C23 C24 1.385(4) .
C24 C25 1.378(4) .
C24 H24 0.9300 .
C25 C26 1.380(4) .
C25 H25 0.9300 .
C26 H26 0.9300 .

loop_
_geom_hbond_atom_site_label_D
_geom_hbond_atom_site_label_H
_geom_hbond_atom_site_label_A
_geom_hbond_distance_DH
_geom_hbond_distance_HA
_geom_hbond_distance_DA
_geom_hbond_angle_DHA
_geom_hbond_site_symmetry_A
O11 H1W O3 0.86 2.00 2.846(2) 167.4 2_766
O11 H2W N1 0.88 1.93 2.783(3) 164.2 1_556

loop_
_geom_torsion_atom_site_label_1
_geom_torsion_atom_site_label_2
_geom_torsion_atom_site_label_3
_geom_torsion_atom_site_label_4
_geom_torsion
_geom_torsion_site_symmetry_1
_geom_torsion_site_symmetry_4
O7 Gd1 O2 C7 98.9(2) . .
O8 Gd1 O2 C7 145.3(2) . .
O3 Gd1 O2 C7 69.6(2) . .
O11 Gd1 O2 C7 -72.7(2) . .
O6 Gd1 O2 C7 -13.3(2) 2_766 .
O2 Gd1 O2 C7 -127.5(3) 2_666 .
O1 Gd1 O2 C7 -152.6(2) 2_666 .
O7 Gd1 O2 C7 10.4(2) 2_766 .
C7 Gd1 O2 C7 -141.2(2) 2_666 .
C20 Gd1 O2 C7 -1.2(2) 2_766 .
O7 Gd1 O2 Gd1 -133.61(8) . 2_666
O8 Gd1 O2 Gd1 -87.21(8) . 2_666
O3 Gd1 O2 Gd1 -162.93(8) . 2_666
O11 Gd1 O2 Gd1 54.84(10) . 2_666
O6 Gd1 O2 Gd1 114.22(8) 2_766 2_666
O2 Gd1 O2 Gd1 0.0 2_666 2_666
O1 Gd1 O2 Gd1 -25.06(9) 2_666 2_666
O7 Gd1 O2 Gd1 137.91(6) 2_766 2_666
C7 Gd1 O2 Gd1 -13.65(8) 2_666 2_666
C20 Gd1 O2 Gd1 126.32(7) 2_766 2_666
O7 Gd1 O3 C8 -158.81(19) . .
O8 Gd1 O3 C8 -77.16(18) . .
O11 Gd1 O3 C8 136.37(18) . .
O2 Gd1 O3 C8 4.34(18) . .
O6 Gd1 O3 C8 81.60(19) 2_766 .
O2 Gd1 O3 C8 -18.8(2) 2_666 .
O1 Gd1 O3 C8 -101.65(19) 2_666 .
O7 Gd1 O3 C8 133.94(19) 2_766 .
C7 Gd1 O3 C8 -60.1(2) 2_666 .
C20 Gd1 O3 C8 106.73(19) 2_766 .
O9 Zn1 O4 C8 -7.3(2) . .
N2 Zn1 O4 C8 -128.9(2) 2_676 .
Cl1 Zn1 O4 C8 117.1(2) . .
O8 Gd1 O7 C20 52.1(3) . .
O3 Gd1 O7 C20 127.8(3) . .
O11 Gd1 O7 C20 -88.2(3) . .
O2 Gd1 O7 C20 98.4(3) . .
O6 Gd1 O7 C20 -161.9(3) 2_766 .
O2 Gd1 O7 C20 -14.6(3) 2_666 .
O1 Gd1 O7 C20 -18.8(3) 2_666 .
O7 Gd1 O7 C20 -153.8(4) 2_766 .
C7 Gd1 O7 C20 -16.3(3) 2_666 .
C20 Gd1 O7 C20 -159.2(3) 2_766 .
O8 Gd1 O7 Gd1 -154.10(8) . 2_766
O3 Gd1 O7 Gd1 -78.35(7) . 2_766
O11 Gd1 O7 Gd1 65.63(7) . 2_766
O2 Gd1 O7 Gd1 -107.72(10) . 2_766
O6 Gd1 O7 Gd1 -8.03(9) 2_766 2_766
O2 Gd1 O7 Gd1 139.26(7) 2_666 2_766
O1 Gd1 O7 Gd1 134.99(8) 2_666 2_766
O7 Gd1 O7 Gd1 0.0 2_766 2_766
C7 Gd1 O7 Gd1 137.58(7) 2_666 2_766
C20 Gd1 O7 Gd1 -5.37(8) 2_766 2_766
O7 Gd1 O8 C21 0.96(18) . .
O3 Gd1 O8 C21 -76.37(18) . .
O11 Gd1 O8 C21 71.6(2) . .
O2 Gd1 O8 C21 -154.03(19) . .
O6 Gd1 O8 C21 -115.38(19) 2_766 .
O2 Gd1 O8 C21 139.38(19) 2_666 .
O1 Gd1 O8 C21 87.00(19) 2_666 .
O7 Gd1 O8 C21 -32.5(2) 2_766 .
C7 Gd1 O8 C21 113.57(19) 2_666 .
C20 Gd1 O8 C21 -69.6(2) 2_766 .
O4 Zn1 O9 C21 -52.6(2) . .
N2 Zn1 O9 C21 69.48(19) 2_676 .
Cl1 Zn1 O9 C21 -179.29(16) . .
C6 C1 C2 C3 1.0(4) . .
C7 C1 C2 C3 -176.0(2) . .
C6 C1 C2 C8 179.6(2) . .
C7 C1 C2 C8 2.6(4) . .
C10 O5 C3 C4 -15.5(4) . .
C10 O5 C3 C2 166.3(2) . .
C1 C2 C3 O5 178.5(2) . .
C8 C2 C3 O5 -0.1(3) . .
C1 C2 C3 C4 0.2(4) . .
C8 C2 C3 C4 -178.4(2) . .
O5 C3 C4 C5 179.8(3) . .
C2 C3 C4 C5 -2.0(4) . .
C3 C4 C5 C6 2.6(4) . .
C4 C5 C6 C1 -1.4(4) . .
C2 C1 C6 C5 -0.4(4) . .
C7 C1 C6 C5 176.7(2) . .
Gd1 O1 C7 O2 -3.3(2) 2_666 .
Gd1 O1 C7 C1 177.97(19) 2_666 .
Gd1 O2 C7 O1 136.9(2) . .
Gd1 O2 C7 O1 3.3(2) 2_666 .
Gd1 O2 C7 C1 -44.3(3) . .
Gd1 O2 C7 C1 -177.98(19) 2_666 .
Gd1 O2 C7 Gd1 133.6(2) . 2_666
C2 C1 C7 O1 152.1(2) . .
C6 C1 C7 O1 -25.0(3) . .
C2 C1 C7 O2 -26.6(3) . .
C6 C1 C7 O2 156.3(2) . .
C2 C1 C7 Gd1 -131(5) . 2_666
C6 C1 C7 Gd1 52(5) . 2_666
Zn1 O4 C8 O3 -3.2(4) . .
Zn1 O4 C8 C2 177.66(15) . .
Gd1 O3 C8 O4 100.5(3) . .
Gd1 O3 C8 C2 -80.4(2) . .
C1 C2 C8 O4 -93.2(3) . .
C3 C2 C8 O4 85.4(3) . .
C1 C2 C8 O3 87.7(3) . .
C3 C2 C8 O3 -93.8(3) . .
C13 N1 C9 C10 0.0(5) . .
N1 C9 C10 C11 0.9(5) . .
N1 C9 C10 O5 178.4(3) . .
C3 O5 C10 C9 109.5(3) . .
C3 O5 C10 C11 -73.0(4) . .
C9 C10 C11 C12 -1.8(5) . .
O5 C10 C11 C12 -179.2(3) . .
C10 C11 C12 C13 1.8(5) . .
C9 N1 C13 C12 0.1(5) . .
C11 C12 C13 N1 -1.1(6) . .
C19 C14 C15 C16 -0.2(4) . .
C20 C14 C15 C16 176.1(2) . .
C19 C14 C15 C21 174.7(2) . .
C20 C14 C15 C21 -9.1(4) . .
C14 C15 C16 C17 -2.4(4) . .
C21 C15 C16 C17 -177.4(2) . .
C14 C15 C16 O10 -176.9(2) . .
C21 C15 C16 O10 8.0(4) . .
C23 O10 C16 C17 89.5(3) . .
C23 O10 C16 C15 -95.8(3) . .
C15 C16 C17 C18 2.3(4) . .
O10 C16 C17 C18 176.8(3) . .
C16 C17 C18 C19 0.3(4) . .
C15 C14 C19 C18 2.7(4) . .
C20 C14 C19 C18 -173.6(3) . .
C17 C18 C19 C14 -2.8(4) . .
Gd1 O6 C20 O7 -5.6(2) 2_766 .
Gd1 O6 C20 C14 172.44(19) 2_766 .
Gd1 O7 C20 O6 161.9(2) . .
Gd1 O7 C20 O6 5.3(2) 2_766 .
Gd1 O7 C20 C14 -16.2(4) . .
Gd1 O7 C20 C14 -172.82(19) 2_766 .
Gd1 O7 C20 Gd1 156.6(3) . 2_766
C19 C14 C20 O6 -35.3(4) . .
C15 C14 C20 O6 148.4(2) . .
C19 C14 C20 O7 142.8(2) . .
C15 C14 C20 O7 -33.5(3) . .
C19 C14 C20 Gd1 42.0(16) . 2_766
C15 C14 C20 Gd1 -134.3(14) . 2_766
Gd1 O8 C21 O9 109.0(2) . .
Gd1 O8 C21 C15 -73.6(3) . .
Zn1 O9 C21 O8 8.5(3) . .
Zn1 O9 C21 C15 -169.07(15) . .
C16 C15 C21 O8 -87.0(3) . .
C14 C15 C21 O8 98.1(3) . .
C16 C15 C21 O9 90.6(3) . .
C14 C15 C21 O9 -84.2(3) . .
C26 N2 C22 C23 0.8(4) . .
Zn1 N2 C22 C23 -177.1(2) 2_676 .
N2 C22 C23 O10 -177.4(3) . .
N2 C22 C23 C24 0.7(4) . .
C16 O10 C23 C22 -158.0(2) . .
C16 O10 C23 C24 24.0(4) . .
C22 C23 C24 C25 -1.5(4) . .
O10 C23 C24 C25 176.4(3) . .
C23 C24 C25 C26 0.8(5) . .
C22 N2 C26 C25 -1.6(5) . .
Zn1 N2 C26 C25 176.1(2) 2_676 .
C24 C25 C26 N2 0.8(5) . .
